data_7002089
loop_
_publ_author_name
'Huynh, Han Vinh'
'Yuan, Dan'
'Han, Yuan'

_publ_section_title
;
 Syntheses and catalytic activities of pseudo-pincer and CSC
 pincer-type Pd(II) complexes derived from benzannulated N-heterocyclic
 carbenes
;
_journal_issue 35
_journal_name_full 'Dalton Transactions'
_journal_page_first 7262
_journal_paper_doi 10.1039/b907887h
_journal_year 2009
_chemical_formula_sum 'C33.5 H33.5 Br2 N4.5 O1.5 Pd S'
_chemical_formula_weight 821.43
_chemical_name_systematic
;
?
;
_space_group_IT_number 2
_symmetry_cell_setting triclinic
_symmetry_space_group_name_Hall '-P 1'
_symmetry_space_group_name_H-M 'P -1'
_atom_sites_solution_hydrogens geom
_atom_sites_solution_primary direct
_atom_sites_solution_secondary difmap
_audit_creation_method SHELXL-97
_cell_angle_alpha 90.2190(10)
_cell_angle_beta 106.6060(10)
_cell_angle_gamma 97.6760(10)
_cell_formula_units_Z 2
_cell_length_a 11.0762(5)
_cell_length_b 12.6526(6)
_cell_length_c 13.6890(7)
_cell_measurement_reflns_used 2906
_cell_measurement_temperature 223(2)
_cell_measurement_theta_max 21.48
_cell_measurement_theta_min 2.20
_cell_volume 1820.15(15)
_computing_cell_refinement 'Bruker SMART'
_computing_data_collection 'Bruker SMART'
_computing_data_reduction 'Bruker SAINT'
_computing_molecular_graphics 'Bruker SHELXTL'
_computing_publication_material 'Bruker SHELXTL'
_computing_structure_refinement 'SHELXL-97 (Sheldrick, 1997)'
_computing_structure_solution 'SHELXS-97 (Sheldrick, 1990)'
_diffrn_ambient_temperature 223(2)
_diffrn_measured_fraction_theta_full 0.997
_diffrn_measured_fraction_theta_max 0.997
_diffrn_measurement_device_type 'CCD area detector'
_diffrn_measurement_method 'phi and omega scans'
_diffrn_radiation_monochromator graphite
_diffrn_radiation_source 'fine-focus sealed tube'
_diffrn_radiation_type MoK\a
_diffrn_radiation_wavelength 0.71073
_diffrn_reflns_av_R_equivalents 0.0569
_diffrn_reflns_av_sigmaI/netI 0.0705
_diffrn_reflns_limit_h_max 14
_diffrn_reflns_limit_h_min -14
_diffrn_reflns_limit_k_max 16
_diffrn_reflns_limit_k_min -16
_diffrn_reflns_limit_l_max 17
_diffrn_reflns_limit_l_min -17
_diffrn_reflns_number 24120
_diffrn_reflns_theta_full 27.49
_diffrn_reflns_theta_max 27.49
_diffrn_reflns_theta_min 1.63
_exptl_absorpt_coefficient_mu 2.795
_exptl_absorpt_correction_T_max 0.6633
_exptl_absorpt_correction_T_min 0.6331
_exptl_absorpt_correction_type multi-scan
_exptl_absorpt_process_details 'Sadabs, (Sheldrick 2001)'
_exptl_crystal_colour COLOURLESS
_exptl_crystal_density_diffrn 1.499
_exptl_crystal_density_meas ?
_exptl_crystal_density_method .
_exptl_crystal_description BLOCK
_exptl_crystal_F_000 820
_exptl_crystal_size_max 0.18
_exptl_crystal_size_mid 0.16
_exptl_crystal_size_min 0.16
_refine_diff_density_max 1.013
_refine_diff_density_min -0.471
_refine_diff_density_rms 0.136
_refine_ls_extinction_method none
_refine_ls_goodness_of_fit_ref 1.044
_refine_ls_hydrogen_treatment constr
_refine_ls_matrix_type full
_refine_ls_number_parameters 415
_refine_ls_number_reflns 8345
_refine_ls_number_restraints 37
_refine_ls_restrained_S_all 1.050
_refine_ls_R_factor_all 0.0904
_refine_ls_R_factor_gt 0.0562
_refine_ls_shift/su_max 0.002
_refine_ls_shift/su_mean 0.000
_refine_ls_structure_factor_coef Fsqd
_refine_ls_weighting_details 'calc w=1/[\s^2^(Fo^2^)+(0.0837P)^2^+0.0000P] where P=(Fo^2^+2Fc^2^)/3'
_refine_ls_weighting_scheme calc
_refine_ls_wR_factor_gt 0.1463
_refine_ls_wR_factor_ref 0.1614
_reflns_number_gt 5632
_reflns_number_total 8345
_reflns_threshold_expression >2sigma(I)
_cod_data_source_file b907887h.txt
_cod_data_source_block 7589a
_cod_depositor_comments
;
The following automatic conversions were performed:
'_symmetry_cell_setting' value 'Triclinic' changed to 'triclinic'
according to '/home/saulius/struct/CIF-dictionaries/cif_core.dic'
dictionary named 'cif_core.dic' version 2.4.1 from
2010-06-29.

'_exptl_absorpt_correction_type' value 'Multi-scan' changed
to 'multi-scan' according to
'/home/saulius/struct/CIF-dictionaries/cif_core.dic' dictionary named
'cif_core.dic' version 2.4.1 from 2010-06-29.

Automatic conversion script
Id: cif_fix_enum 1527 2010-12-29 10:47:43Z saulius 
;
_cod_original_sg_symbol_H-M P-1
_cod_original_formula_sum 'C33.50 H33.50 Br2 N4.50 O1.50 Pd S'
_cod_database_code 7002089

loop_
_symmetry_equiv_pos_as_xyz
'x, y, z'
'-x, -y, -z'

loop_
_atom_site_label
_atom_site_type_symbol
_atom_site_fract_x
_atom_site_fract_y
_atom_site_fract_z
_atom_site_U_iso_or_equiv
_atom_site_adp_type
_atom_site_occupancy
_atom_site_symmetry_multiplicity
_atom_site_calc_flag
_atom_site_refinement_flags
_atom_site_disorder_assembly
_atom_site_disorder_group
O1X O 0.627(2) 0.4671(18) 0.2927(12) 0.194(10) Uani 0.50 1 d PDU . .
N1X N 0.8017(18) 0.5063(15) 0.3316(14) 0.181(11) Uani 0.50 1 d PDU . .
C1X C 0.7127(18) 0.4472(19) 0.2544(18) 0.185(13) Uani 0.50 1 d PDU . .
H1X H 0.7144 0.4079 0.1966 0.222 Uiso 0.50 1 calc PR . .
C2X C 0.858(2) 0.4279(17) 0.3982(14) 0.225(16) Uani 0.50 1 d PDU . .
H2X1 H 0.9277 0.4631 0.4539 0.337 Uiso 0.50 1 calc PR . .
H2X2 H 0.8911 0.3792 0.3604 0.337 Uiso 0.50 1 calc PR . .
H2X3 H 0.7950 0.3882 0.4254 0.337 Uiso 0.50 1 calc PR . .
C3X C 0.884(2) 0.5661(16) 0.2822(18) 0.138(9) Uani 0.50 1 d PDU . .
H3X1 H 0.9514 0.6104 0.3326 0.207 Uiso 0.50 1 calc PR . .
H3X2 H 0.8355 0.6110 0.2330 0.207 Uiso 0.50 1 calc PR . .
H3X3 H 0.9201 0.5176 0.2474 0.207 Uiso 0.50 1 calc PR . .
Pd1 Pd 0.47999(4) 0.94821(3) 0.28273(3) 0.03280(14) Uani 1 1 d . . .
Br1 Br 0.58664(6) 1.13099(5) 0.34375(5) 0.04803(19) Uani 1 1 d . . .
Br2 Br 0.26664(5) 1.00397(5) 0.23139(4) 0.04551(18) Uani 1 1 d . . .
S1 S 0.61914(18) 0.67248(13) 0.47009(13) 0.0579(5) Uani 1 1 d . . .
O1 O 0.6741(5) 0.5817(4) 0.5270(5) 0.0872(18) Uani 1 1 d . . .
N1 N 0.7337(4) 0.9081(4) 0.2660(3) 0.0386(11) Uani 1 1 d . . .
N2 N 0.7258(4) 0.8952(4) 0.4218(3) 0.0377(11) Uani 1 1 d . . .
N3 N 0.3472(4) 0.7614(4) 0.1376(3) 0.0398(11) Uani 1 1 d . . .
N4 N 0.3593(5) 0.7228(4) 0.2939(4) 0.0462(12) Uani 1 1 d . . .
C1 C 0.6559(5) 0.9105(4) 0.3249(4) 0.0361(12) Uani 1 1 d . . .
C2 C 0.8551(5) 0.8898(5) 0.3237(5) 0.0422(14) Uani 1 1 d . . .
C3 C 0.9665(6) 0.8846(5) 0.2988(5) 0.0521(16) Uani 1 1 d . . .
H3 H 0.9710 0.8921 0.2316 0.063 Uiso 1 1 calc R . .
C4 C 1.0705(6) 0.8679(6) 0.3774(6) 0.0608(19) Uani 1 1 d . . .
H4 H 1.1477 0.8623 0.3634 0.073 Uiso 1 1 calc R . .
C5 C 1.0643(6) 0.8591(6) 0.4763(6) 0.063(2) Uani 1 1 d . . .
H5 H 1.1378 0.8477 0.5278 0.075 Uiso 1 1 calc R . .
C6 C 0.9553(6) 0.8664(5) 0.5023(5) 0.0509(16) Uani 1 1 d . . .
H6 H 0.9521 0.8616 0.5700 0.061 Uiso 1 1 calc R . .
C7 C 0.8496(5) 0.8814(4) 0.4226(4) 0.0396(13) Uani 1 1 d . . .
C8 C 0.6995(6) 0.9266(5) 0.1560(4) 0.0409(13) Uani 1 1 d . . .
H8A H 0.7698 0.9735 0.1418 0.049 Uiso 1 1 calc R . .
H8B H 0.6248 0.9642 0.1383 0.049 Uiso 1 1 calc R . .
C9 C 0.6707(5) 0.8274(5) 0.0883(5) 0.0448(14) Uani 1 1 d . . .
C10 C 0.6455(6) 0.7272(5) 0.1224(5) 0.0536(16) Uani 1 1 d . . .
H10 H 0.6522 0.7174 0.1916 0.064 Uiso 1 1 calc R . .
C11 C 0.6103(7) 0.6413(6) 0.0531(6) 0.072(2) Uani 1 1 d . . .
H11 H 0.5933 0.5723 0.0757 0.086 Uiso 1 1 calc R . .
C12 C 0.5995(8) 0.6550(7) -0.0494(7) 0.080(2) Uani 1 1 d . . .
H12 H 0.5762 0.5956 -0.0956 0.096 Uiso 1 1 calc R . .
C13 C 0.6228(8) 0.7551(7) -0.0829(6) 0.074(2) Uani 1 1 d . . .
H13 H 0.6126 0.7649 -0.1527 0.088 Uiso 1 1 calc R . .
C14 C 0.6608(6) 0.8400(6) -0.0157(5) 0.0577(18) Uani 1 1 d . . .
H14 H 0.6807 0.9082 -0.0387 0.069 Uiso 1 1 calc R . .
C15 C 0.6783(6) 0.8930(5) 0.5106(4) 0.0423(14) Uani 1 1 d . . .
H15A H 0.5907 0.9094 0.4903 0.051 Uiso 1 1 calc R . .
H15B H 0.7304 0.9482 0.5612 0.051 Uiso 1 1 calc R . .
C16 C 0.6809(6) 0.7843(5) 0.5590(4) 0.0477(15) Uani 1 1 d . . .
H16A H 0.6316 0.7816 0.6083 0.057 Uiso 1 1 calc R . .
H16B H 0.7690 0.7778 0.5969 0.057 Uiso 1 1 calc R . .
C17 C 0.3931(5) 0.8016(4) 0.2351(4) 0.0358(12) Uani 1 1 d . . .
C18 C 0.2849(6) 0.6575(5) 0.1342(5) 0.0465(15) Uani 1 1 d . . .
C19 C 0.2217(7) 0.5852(5) 0.0516(6) 0.0622(19) Uani 1 1 d . . .
H19 H 0.2177 0.6011 -0.0162 0.075 Uiso 1 1 calc R . .
C20 C 0.1659(8) 0.4892(6) 0.0768(6) 0.082(3) Uani 1 1 d . . .
H20 H 0.1222 0.4382 0.0242 0.098 Uiso 1 1 calc R . .
C21 C 0.1714(8) 0.4653(6) 0.1745(7) 0.089(3) Uani 1 1 d . . .
H21 H 0.1319 0.3982 0.1866 0.107 Uiso 1 1 calc R . .
C22 C 0.2334(7) 0.5362(6) 0.2580(6) 0.071(2) Uani 1 1 d . . .
H22 H 0.2361 0.5199 0.3255 0.085 Uiso 1 1 calc R . .
C23 C 0.2911(6) 0.6334(5) 0.2325(5) 0.0532(17) Uani 1 1 d . . .
C24 C 0.3583(5) 0.8183(5) 0.0481(4) 0.0456(15) Uani 1 1 d . . .
H24A H 0.4155 0.7853 0.0184 0.055 Uiso 1 1 calc R . .
H24B H 0.3969 0.8921 0.0692 0.055 Uiso 1 1 calc R . .
C25 C 0.2330(5) 0.8191(5) -0.0325(4) 0.0415(14) Uani 1 1 d . . .
C26 C 0.2267(6) 0.8000(5) -0.1342(4) 0.0509(16) Uani 1 1 d . . .
H26 H 0.2984 0.7831 -0.1513 0.061 Uiso 1 1 calc R . .
C27 C 0.1140(7) 0.8060(6) -0.2101(5) 0.066(2) Uani 1 1 d . . .
H27 H 0.1093 0.7914 -0.2786 0.079 Uiso 1 1 calc R . .
C28 C 0.0102(7) 0.8327(6) -0.1866(5) 0.065(2) Uani 1 1 d . . .
H28 H -0.0647 0.8379 -0.2390 0.078 Uiso 1 1 calc R . .
C29 C 0.0143(6) 0.8521(6) -0.0863(6) 0.0632(19) Uani 1 1 d . . .
H29 H -0.0581 0.8689 -0.0702 0.076 Uiso 1 1 calc R . .
C30 C 0.1275(6) 0.8465(6) -0.0085(5) 0.0544(17) Uani 1 1 d . . .
H30 H 0.1317 0.8614 0.0598 0.065 Uiso 1 1 calc R . .
C31 C 0.3750(6) 0.7367(5) 0.4036(4) 0.0499(16) Uani 1 1 d . . .
H31A H 0.2907 0.7287 0.4145 0.060 Uiso 1 1 calc R . .
H31B H 0.4165 0.8095 0.4264 0.060 Uiso 1 1 calc R . .
C32 C 0.4536(6) 0.6576(5) 0.4696(5) 0.061(2) Uani 1 1 d . . .
H32A H 0.4138 0.5848 0.4449 0.074 Uiso 1 1 calc R . .
H32B H 0.4504 0.6665 0.5399 0.074 Uiso 1 1 calc R . .

loop_
_atom_site_aniso_label
_atom_site_aniso_U_11
_atom_site_aniso_U_22
_atom_site_aniso_U_33
_atom_site_aniso_U_23
_atom_site_aniso_U_13
_atom_site_aniso_U_12
O1X 0.30(2) 0.188(18) 0.074(10) -0.021(11) 0.062(14) -0.047(17)
N1X 0.214(19) 0.177(17) 0.166(17) -0.046(14) 0.058(15) 0.068(15)
C1X 0.22(2) 0.173(19) 0.16(2) -0.021(15) 0.010(15) 0.114(17)
C2X 0.13(2) 0.25(3) 0.28(3) -0.19(3) 0.04(2) 0.01(2)
C3X 0.128(17) 0.155(19) 0.146(19) 0.104(16) 0.039(15) 0.073(15)
Pd1 0.0271(2) 0.0403(3) 0.0259(2) 0.00841(16) 0.00086(16) 0.00177(17)
Br1 0.0397(3) 0.0448(4) 0.0512(4) 0.0032(3) 0.0023(3) 0.0005(3)
Br2 0.0330(3) 0.0654(4) 0.0350(3) 0.0053(3) 0.0031(2) 0.0109(3)
S1 0.0638(11) 0.0464(9) 0.0500(10) 0.0111(7) -0.0053(8) 0.0075(8)
O1 0.086(4) 0.057(3) 0.097(4) 0.025(3) -0.011(3) 0.014(3)
N1 0.031(2) 0.049(3) 0.035(2) 0.011(2) 0.007(2) 0.005(2)
N2 0.033(2) 0.043(3) 0.029(2) 0.009(2) -0.0012(19) -0.002(2)
N3 0.032(2) 0.044(3) 0.035(3) 0.002(2) -0.002(2) 0.001(2)
N4 0.042(3) 0.047(3) 0.037(3) 0.008(2) -0.006(2) -0.002(2)
C1 0.035(3) 0.033(3) 0.033(3) 0.008(2) 0.001(2) 0.000(2)
C2 0.031(3) 0.044(3) 0.047(3) 0.014(3) 0.005(3) 0.002(2)
C3 0.038(3) 0.060(4) 0.058(4) 0.017(3) 0.012(3) 0.006(3)
C4 0.034(4) 0.062(4) 0.082(5) 0.018(4) 0.011(3) 0.005(3)
C5 0.031(3) 0.063(4) 0.081(5) 0.022(4) -0.005(3) 0.009(3)
C6 0.034(3) 0.049(4) 0.053(4) 0.011(3) -0.009(3) -0.005(3)
C7 0.031(3) 0.038(3) 0.041(3) 0.008(3) 0.001(2) -0.002(2)
C8 0.042(3) 0.045(3) 0.035(3) 0.014(3) 0.010(3) 0.007(3)
C9 0.033(3) 0.056(4) 0.044(3) 0.010(3) 0.010(3) 0.005(3)
C10 0.050(4) 0.051(4) 0.054(4) -0.001(3) 0.004(3) 0.010(3)
C11 0.070(5) 0.056(5) 0.078(6) 0.000(4) 0.005(4) 0.001(4)
C12 0.089(6) 0.077(6) 0.067(5) -0.020(5) 0.008(5) 0.013(5)
C13 0.082(6) 0.088(6) 0.048(4) -0.006(4) 0.018(4) 0.003(5)
C14 0.056(4) 0.068(5) 0.051(4) 0.008(4) 0.020(3) 0.005(3)
C15 0.043(3) 0.051(4) 0.028(3) 0.000(3) 0.004(2) 0.003(3)
C16 0.043(3) 0.064(4) 0.029(3) 0.014(3) 0.000(3) 0.004(3)
C17 0.026(3) 0.039(3) 0.034(3) 0.010(2) -0.003(2) 0.001(2)
C18 0.040(3) 0.042(3) 0.045(3) 0.008(3) -0.007(3) 0.004(3)
C19 0.063(5) 0.054(4) 0.054(4) -0.003(3) -0.009(3) 0.008(3)
C20 0.086(6) 0.058(5) 0.069(5) -0.006(4) -0.019(5) -0.009(4)
C21 0.096(6) 0.045(4) 0.087(6) 0.012(4) -0.021(5) -0.025(4)
C22 0.073(5) 0.054(4) 0.063(5) 0.020(4) -0.008(4) -0.012(4)
C23 0.047(4) 0.041(3) 0.054(4) 0.007(3) -0.010(3) -0.004(3)
C24 0.033(3) 0.065(4) 0.032(3) 0.010(3) -0.001(2) 0.004(3)
C25 0.040(3) 0.048(3) 0.027(3) 0.002(2) -0.003(2) 0.001(3)
C26 0.060(4) 0.053(4) 0.035(3) 0.002(3) 0.005(3) 0.011(3)
C27 0.068(5) 0.082(5) 0.033(3) -0.011(3) -0.012(3) 0.015(4)
C28 0.059(5) 0.072(5) 0.044(4) 0.000(3) -0.016(3) 0.004(4)
C29 0.042(4) 0.080(5) 0.061(5) 0.001(4) 0.001(3) 0.017(3)
C30 0.042(4) 0.078(5) 0.037(3) 0.001(3) 0.001(3) 0.009(3)
C31 0.044(4) 0.065(4) 0.033(3) 0.014(3) 0.005(3) -0.005(3)
C32 0.063(4) 0.058(4) 0.044(4) 0.020(3) -0.006(3) -0.015(3)

loop_
_atom_type_symbol
_atom_type_description
_atom_type_scat_dispersion_real
_atom_type_scat_dispersion_imag
_atom_type_scat_source
C C 0.0033 0.0016 'International Tables Vol C Tables 4.2.6.8 and 6.1.1.4'
H H 0.0000 0.0000 'International Tables Vol C Tables 4.2.6.8 and 6.1.1.4'
N N 0.0061 0.0033 'International Tables Vol C Tables 4.2.6.8 and 6.1.1.4'
O O 0.0106 0.0060 'International Tables Vol C Tables 4.2.6.8 and 6.1.1.4'
S S 0.1246 0.1234 'International Tables Vol C Tables 4.2.6.8 and 6.1.1.4'
Br Br -0.2901 2.4595 'International Tables Vol C Tables 4.2.6.8 and 6.1.1.4'
Pd Pd -0.9988 1.0072 'International Tables Vol C Tables 4.2.6.8 and 6.1.1.4'

loop_
_geom_angle_atom_site_label_1
_geom_angle_atom_site_label_2
_geom_angle_atom_site_label_3
_geom_angle
_geom_angle_site_symmetry_1
_geom_angle_site_symmetry_3
_geom_angle_publ_flag
C1X N1X C3X 104.1(9) . . ?
C1X N1X C2X 103.8(9) . . ?
C3X N1X C2X 114.9(11) . . ?
O1X C1X N1X 89.8(19) . . ?
C17 Pd1 C1 96.1(2) . . ?
C17 Pd1 Br2 86.57(15) . . ?
C1 Pd1 Br2 177.24(15) . . ?
C17 Pd1 Br1 179.25(17) . . ?
C1 Pd1 Br1 84.28(15) . . ?
Br2 Pd1 Br1 93.03(3) . . ?
O1 S1 C16 103.8(3) . . ?
O1 S1 C32 106.3(3) . . ?
C16 S1 C32 99.3(3) . . ?
C1 N1 C2 111.1(5) . . ?
C1 N1 C8 125.2(5) . . ?
C2 N1 C8 123.7(5) . . ?
C1 N2 C7 109.7(5) . . ?
C1 N2 C15 124.8(5) . . ?
C7 N2 C15 125.4(5) . . ?
C17 N3 C18 110.7(5) . . ?
C17 N3 C24 125.2(5) . . ?
C18 N3 C24 124.1(5) . . ?
C17 N4 C23 110.2(5) . . ?
C17 N4 C31 124.2(5) . . ?
C23 N4 C31 125.0(5) . . ?
N1 C1 N2 106.5(5) . . ?
N1 C1 Pd1 126.8(4) . . ?
N2 C1 Pd1 126.3(4) . . ?
C7 C2 C3 121.6(5) . . ?
C7 C2 N1 105.8(5) . . ?
C3 C2 N1 132.6(6) . . ?
C4 C3 C2 116.5(6) . . ?
C3 C4 C5 121.6(7) . . ?
C6 C5 C4 122.4(6) . . ?
C5 C6 C7 116.0(6) . . ?
C2 C7 C6 121.8(6) . . ?
C2 C7 N2 106.9(5) . . ?
C6 C7 N2 131.3(6) . . ?
N1 C8 C9 114.8(5) . . ?
C10 C9 C14 119.5(6) . . ?
C10 C9 C8 122.7(6) . . ?
C14 C9 C8 117.6(6) . . ?
C9 C10 C11 118.8(7) . . ?
C10 C11 C12 121.0(8) . . ?
C13 C12 C11 119.8(7) . . ?
C14 C13 C12 120.0(7) . . ?
C13 C14 C9 120.7(7) . . ?
N2 C15 C16 111.9(5) . . ?
C15 C16 S1 114.5(4) . . ?
N3 C17 N4 105.7(5) . . ?
N3 C17 Pd1 127.5(4) . . ?
N4 C17 Pd1 126.6(4) . . ?
C23 C18 N3 106.8(5) . . ?
C23 C18 C19 121.9(6) . . ?
N3 C18 C19 131.3(6) . . ?
C20 C19 C18 115.4(7) . . ?
C21 C20 C19 122.7(7) . . ?
C20 C21 C22 123.0(7) . . ?
C21 C22 C23 114.3(7) . . ?
C18 C23 N4 106.6(5) . . ?
C18 C23 C22 122.7(6) . . ?
N4 C23 C22 130.7(6) . . ?
N3 C24 C25 113.7(5) . . ?
C30 C25 C26 119.5(5) . . ?
C30 C25 C24 121.5(5) . . ?
C26 C25 C24 118.8(6) . . ?
C27 C26 C25 119.7(7) . . ?
C28 C27 C26 120.8(7) . . ?
C27 C28 C29 120.5(6) . . ?
C28 C29 C30 119.5(7) . . ?
C25 C30 C29 120.0(6) . . ?
N4 C31 C32 114.1(6) . . ?
C31 C32 S1 114.5(4) . . ?

loop_
_geom_bond_atom_site_label_1
_geom_bond_atom_site_label_2
_geom_bond_distance
_geom_bond_site_symmetry_2
_geom_bond_publ_flag
O1X C1X 1.255(10) . ?
N1X C1X 1.359(10) . ?
N1X C3X 1.423(10) . ?
N1X C2X 1.434(10) . ?
Pd1 C17 1.987(5) . ?
Pd1 C1 1.991(6) . ?
Pd1 Br2 2.4649(7) . ?
Pd1 Br1 2.4765(7) . ?
S1 O1 1.490(5) . ?
S1 C16 1.790(6) . ?
S1 C32 1.817(7) . ?
N1 C1 1.340(7) . ?
N1 C2 1.401(7) . ?
N1 C8 1.472(7) . ?
N2 C1 1.360(6) . ?
N2 C7 1.401(7) . ?
N2 C15 1.457(7) . ?
N3 C17 1.355(7) . ?
N3 C18 1.394(7) . ?
N3 C24 1.450(7) . ?
N4 C17 1.365(7) . ?
N4 C23 1.399(8) . ?
N4 C31 1.467(7) . ?
C2 C7 1.377(8) . ?
C2 C3 1.380(8) . ?
C3 C4 1.374(9) . ?
C4 C5 1.379(10) . ?
C5 C6 1.366(9) . ?
C6 C7 1.388(8) . ?
C8 C9 1.499(8) . ?
C9 C10 1.374(9) . ?
C9 C14 1.407(9) . ?
C10 C11 1.378(9) . ?
C11 C12 1.388(11) . ?
C12 C13 1.365(11) . ?
C13 C14 1.352(10) . ?
C15 C16 1.529(8) . ?
C18 C23 1.365(9) . ?
C18 C19 1.406(9) . ?
C19 C20 1.378(10) . ?
C20 C21 1.359(11) . ?
C21 C22 1.399(10) . ?
C22 C23 1.402(9) . ?
C24 C25 1.507(7) . ?
C25 C30 1.386(9) . ?
C25 C26 1.392(8) . ?
C26 C27 1.389(9) . ?
C27 C28 1.361(10) . ?
C28 C29 1.381(10) . ?
C29 C30 1.404(8) . ?
C31 C32 1.538(9) . ?
